data_7016906
loop_
_publ_author_name
'Czerwinski, Curtis J.'
'Guzei, Ilia A.'
'Riggle, Kevin M.'
'Schroeder, Jason R.'
'Spencer, Lara C.'

_publ_section_title
;
 Haptotropic rearrangement in tricarbonylchromium complexes of
 2-aminobiphenyl and 4-aminobiphenyl.
;
_journal_issue 37
_journal_name_full 'Dalton transactions (Cambridge, England : 2003)'
_journal_page_first 9439
_journal_page_last 9446
_journal_paper_doi 10.1039/c1dt10994d
_journal_volume 40
_journal_year 2011
_chemical_formula_moiety 'C15 H11 Cr N O3'
_chemical_formula_sum 'C15 H11 Cr N O3'
_chemical_formula_weight 305.25
_space_group_IT_number 61
_symmetry_cell_setting orthorhombic
_symmetry_Int_Tables_number 61
_symmetry_space_group_name_Hall '-P 2ac 2ab'
_symmetry_space_group_name_H-M 'P b c a'
_atom_sites_solution_hydrogens geom
_atom_sites_solution_primary direct
_atom_sites_solution_secondary difmap
_cell_angle_alpha 90.00
_cell_angle_beta 90.00
_cell_angle_gamma 90.00
_cell_formula_units_Z 8
_cell_length_a 7.5427(5)
_cell_length_b 12.7303(9)
_cell_length_c 26.7851(19)
_cell_measurement_reflns_used 7826
_cell_measurement_temperature 100(2)
_cell_measurement_theta_max 26.39
_cell_measurement_theta_min 3.04
_cell_volume 2571.9(3)
_computing_cell_refinement 'SAINT Ver. 7.24A (Bruker-AXS, 2007)'
_computing_data_collection 'SMART Ver. 5.622 (Bruker-AXS, 2000)'
_computing_data_reduction 'SAINT Ver. 7.24A'
_computing_molecular_graphics SHELXTL
_computing_publication_material SHELXTL
_computing_structure_refinement SHELXTL
_computing_structure_solution 'SHELXTL (Sheldrick, 2008)'
_diffrn_ambient_temperature 100(2)
_diffrn_measured_fraction_theta_full 0.997
_diffrn_measured_fraction_theta_max 0.997
_diffrn_measurement_device_type 'Bruker CCD-1000 area detector'
_diffrn_measurement_method '0.30\\% \\w and 0.4 \\% \\f scans'
_diffrn_radiation_monochromator graphite
_diffrn_radiation_source 'fine-focus sealed tube'
_diffrn_radiation_type 'Mo K\a'
_diffrn_radiation_wavelength 0.71073
_diffrn_reflns_av_R_equivalents 0.0288
_diffrn_reflns_av_sigmaI/netI 0.0165
_diffrn_reflns_limit_h_max 9
_diffrn_reflns_limit_h_min -9
_diffrn_reflns_limit_k_max 15
_diffrn_reflns_limit_k_min -15
_diffrn_reflns_limit_l_max 33
_diffrn_reflns_limit_l_min -33
_diffrn_reflns_number 19756
_diffrn_reflns_theta_full 26.39
_diffrn_reflns_theta_max 26.39
_diffrn_reflns_theta_min 3.04
_diffrn_standards_number 0
_exptl_absorpt_coefficient_mu 0.895
_exptl_absorpt_correction_T_max 0.8484
_exptl_absorpt_correction_T_min 0.6785
_exptl_absorpt_correction_type multi-scan
_exptl_absorpt_process_details
;
SADABS (Bruker-AXS, 2007)
;
_exptl_crystal_colour yellow
_exptl_crystal_density_diffrn 1.577
_exptl_crystal_density_method 'not measured'
_exptl_crystal_description block
_exptl_crystal_F_000 1248
_exptl_crystal_size_max 0.47
_exptl_crystal_size_mid 0.42
_exptl_crystal_size_min 0.19
_refine_diff_density_max 0.746
_refine_diff_density_min -0.392
_refine_diff_density_rms 0.067
_refine_ls_extinction_method none
_refine_ls_goodness_of_fit_ref 1.033
_refine_ls_hydrogen_treatment mixed
_refine_ls_matrix_type full
_refine_ls_number_parameters 187
_refine_ls_number_reflns 2629
_refine_ls_number_restraints 1
_refine_ls_restrained_S_all 1.033
_refine_ls_R_factor_all 0.0391
_refine_ls_R_factor_gt 0.0350
_refine_ls_shift/su_max 0.001
_refine_ls_shift/su_mean 0.000
_refine_ls_structure_factor_coef Fsqd
_refine_ls_weighting_details
;
calc w=1/[\\s\^2\^(Fo\^2\^)+(0.0644P)\^2\^+1.9111P]
where P=(Fo\^2\^+2Fc\^2\^)/3
;
_refine_ls_weighting_scheme calc
_refine_ls_wR_factor_gt 0.0980
_refine_ls_wR_factor_ref 0.1011
_reflns_number_gt 2374
_reflns_number_total 2629
_reflns_threshold_expression I>2\\s(I)
_cod_data_source_file c1dt10994d.txt
_cod_data_source_block cze006
_cod_original_sg_symbol_Hall '-P 2ac 2ab '
_cod_original_sg_symbol_H-M 'P b c a '
_cod_database_code 7016906

loop_
_symmetry_equiv_pos_as_xyz
'x, y, z'
'-x+1/2, -y, z+1/2'
'-x, y+1/2, -z+1/2'
'x+1/2, -y+1/2, -z'
'-x, -y, -z'
'x-1/2, y, -z-1/2'
'x, -y-1/2, z-1/2'
'-x-1/2, y-1/2, z'

loop_
_atom_site_label
_atom_site_type_symbol
_atom_site_fract_x
_atom_site_fract_y
_atom_site_fract_z
_atom_site_U_iso_or_equiv
_atom_site_adp_type
_atom_site_occupancy
_atom_site_symmetry_multiplicity
_atom_site_calc_flag
_atom_site_refinement_flags
Cr Cr 1.17961(4) 0.69978(2) 0.402581(11) 0.01513(13) Uani 1 1 d .
O1 O 1.5188(2) 0.81354(12) 0.42281(6) 0.0299(4) Uani 1 1 d .
O2 O 1.1949(2) 0.81222(12) 0.30438(6) 0.0292(4) Uani 1 1 d .
O3 O 0.9530(2) 0.86963(11) 0.44660(6) 0.0297(4) Uani 1 1 d .
N N 0.7954(2) 0.61403(14) 0.45480(7) 0.0240(4) Uani 1 1 d D
H1N H 0.708(3) 0.6409(19) 0.4336(8) 0.029 Uiso 1 1 d D
H2N H 0.802(3) 0.6500(18) 0.4852(7) 0.029 Uiso 1 1 d D
C1 C 0.9575(3) 0.59404(14) 0.43397(7) 0.0181(4) Uani 1 1 d .
C2 C 1.1114(3) 0.59006(14) 0.46485(7) 0.0202(4) Uani 1 1 d .
H2 H 1.1017 0.6067 0.4993 0.024 Uiso 1 1 calc R
C3 C 1.2762(3) 0.56207(15) 0.44511(7) 0.0215(4) Uani 1 1 d .
H3 H 1.3764 0.5580 0.4665 0.026 Uiso 1 1 calc R
C4 C 1.2956(3) 0.53971(15) 0.39380(8) 0.0209(4) Uani 1 1 d .
H4 H 1.4071 0.5191 0.3805 0.025 Uiso 1 1 calc R
C5 C 1.1467(3) 0.54854(14) 0.36292(7) 0.0189(4) Uani 1 1 d .
H5 H 1.1594 0.5353 0.3282 0.023 Uiso 1 1 calc R
C6 C 0.9770(3) 0.57671(13) 0.38178(7) 0.0170(4) Uani 1 1 d .
C7 C 0.8230(2) 0.58139(15) 0.34704(7) 0.0181(4) Uani 1 1 d .
C8 C 0.7630(3) 0.48895(16) 0.32463(8) 0.0254(4) Uani 1 1 d .
H8 H 0.8175 0.4239 0.3327 0.030 Uiso 1 1 calc R
C9 C 0.6240(3) 0.4915(2) 0.29066(8) 0.0323(5) Uani 1 1 d .
H9 H 0.5841 0.4284 0.2754 0.039 Uiso 1 1 calc R
C10 C 0.5437(3) 0.5864(2) 0.27898(8) 0.0332(5) Uani 1 1 d .
H10 H 0.4486 0.5880 0.2558 0.040 Uiso 1 1 calc R
C11 C 0.6013(3) 0.67851(19) 0.30094(8) 0.0283(5) Uani 1 1 d .
H11 H 0.5460 0.7433 0.2928 0.034 Uiso 1 1 calc R
C12 C 0.7409(3) 0.67592(16) 0.33499(7) 0.0224(4) Uani 1 1 d .
H12 H 0.7803 0.7392 0.3501 0.027 Uiso 1 1 calc R
C13 C 1.3858(3) 0.76977(16) 0.41620(7) 0.0212(4) Uani 1 1 d .
C14 C 1.1861(2) 0.76812(16) 0.34190(7) 0.0191(4) Uani 1 1 d .
C15 C 1.0443(3) 0.80629(14) 0.42919(7) 0.0195(4) Uani 1 1 d .

loop_
_atom_site_aniso_label
_atom_site_aniso_U_11
_atom_site_aniso_U_22
_atom_site_aniso_U_33
_atom_site_aniso_U_23
_atom_site_aniso_U_13
_atom_site_aniso_U_12
Cr 0.0183(2) 0.0130(2) 0.01408(19) 0.00066(10) -0.00136(11) 0.00051(11)
O1 0.0239(8) 0.0332(8) 0.0327(8) -0.0059(7) -0.0065(7) -0.0055(6)
O2 0.0383(9) 0.0284(8) 0.0209(8) 0.0075(6) 0.0012(6) 0.0060(6)
O3 0.0304(8) 0.0200(7) 0.0387(9) -0.0054(6) 0.0129(7) -0.0023(6)
N 0.0246(9) 0.0263(9) 0.0211(9) 0.0010(7) 0.0016(7) -0.0015(7)
C1 0.0250(10) 0.0108(8) 0.0186(9) 0.0023(7) 0.0033(7) -0.0024(7)
C2 0.0304(11) 0.0152(9) 0.0149(9) 0.0042(7) -0.0018(8) -0.0011(8)
C3 0.0268(10) 0.0159(9) 0.0217(10) 0.0040(7) -0.0048(8) 0.0028(8)
C4 0.0238(10) 0.0144(9) 0.0245(10) 0.0013(7) 0.0000(8) 0.0047(7)
C5 0.0249(10) 0.0134(9) 0.0185(9) -0.0007(7) -0.0001(7) 0.0018(7)
C6 0.0231(9) 0.0096(8) 0.0184(9) 0.0014(7) -0.0004(7) -0.0009(7)
C7 0.0188(9) 0.0203(10) 0.0150(9) -0.0004(7) 0.0038(7) -0.0036(7)
C8 0.0281(10) 0.0238(10) 0.0242(10) -0.0030(8) 0.0035(9) -0.0075(8)
C9 0.0296(11) 0.0424(13) 0.0249(10) -0.0086(9) 0.0040(9) -0.0181(10)
C10 0.0189(10) 0.0624(16) 0.0181(10) -0.0011(10) -0.0005(8) -0.0100(10)
C11 0.0211(10) 0.0424(12) 0.0213(10) 0.0025(9) -0.0008(8) 0.0021(9)
C12 0.0216(10) 0.0243(10) 0.0213(10) -0.0005(8) -0.0011(8) -0.0002(8)
C13 0.0254(11) 0.0208(9) 0.0173(9) -0.0007(8) -0.0028(8) 0.0040(8)
C14 0.0203(10) 0.0163(9) 0.0208(10) -0.0025(8) -0.0018(7) 0.0022(7)
C15 0.0212(10) 0.0162(9) 0.0211(9) 0.0004(7) 0.0020(8) -0.0052(7)

loop_
_atom_type_symbol
_atom_type_description
_atom_type_scat_dispersion_real
_atom_type_scat_dispersion_imag
_atom_type_scat_source
C C 0.0033 0.0016 'International Tables Vol C Tables 4.2.6.8 and 6.1.1.4'
H H 0.0000 0.0000 'International Tables Vol C Tables 4.2.6.8 and 6.1.1.4'
N N 0.0061 0.0033 'International Tables Vol C Tables 4.2.6.8 and 6.1.1.4'
O O 0.0106 0.0060 'International Tables Vol C Tables 4.2.6.8 and 6.1.1.4'
Cr Cr 0.3209 0.6236 'International Tables Vol C Tables 4.2.6.8 and 6.1.1.4'

loop_
_geom_angle_atom_site_label_1
_geom_angle_atom_site_label_2
_geom_angle_atom_site_label_3
_geom_angle
_geom_angle_publ_flag
C13 Cr C15 92.03(8) yes
C13 Cr C14 85.60(9) yes
C15 Cr C14 90.49(8) yes
C13 Cr C5 127.94(8) yes
C15 Cr C5 139.87(8) yes
C14 Cr C5 89.44(8) yes
C13 Cr C3 90.19(8) yes
C15 Cr C3 124.51(8) yes
C14 Cr C3 144.91(8) yes
C5 Cr C3 66.11(7) yes
C13 Cr C4 97.62(8) yes
C15 Cr C4 158.66(8) yes
C14 Cr C4 109.13(8) yes
C5 Cr C4 36.71(7) yes
C3 Cr C4 37.02(7) yes
C13 Cr C2 110.57(8) yes
C15 Cr C2 92.50(8) yes
C14 Cr C2 163.42(8) yes
C5 Cr C2 77.81(7) yes
C3 Cr C2 36.60(8) yes
C4 Cr C2 66.30(7) yes
C13 Cr C6 164.25(8) yes
C15 Cr C6 103.38(8) yes
C14 Cr C6 97.35(8) yes
C5 Cr C6 37.07(7) yes
C3 Cr C6 78.48(7) yes
C4 Cr C6 66.76(7) yes
C2 Cr C6 66.10(7) yes
C13 Cr C1 145.97(8) yes
C15 Cr C1 83.46(7) yes
C14 Cr C1 127.99(8) yes
C5 Cr C1 65.54(7) yes
C3 Cr C1 65.77(7) yes
C4 Cr C1 77.88(7) yes
C2 Cr C1 36.55(7) yes
C6 Cr C1 36.29(7) yes
C1 N H1N 116.9(15) ?
C1 N H2N 113.6(15) ?
H1N N H2N 113(2) ?
N C1 C6 121.49(17) ?
N C1 C2 119.82(17) ?
C6 C1 C2 118.69(17) ?
N C1 Cr 133.55(14) ?
C6 C1 Cr 69.96(10) ?
C2 C1 Cr 68.98(10) ?
C3 C2 C1 120.91(17) ?
C3 C2 Cr 70.86(11) ?
C1 C2 Cr 74.48(10) ?
C3 C2 H2 119.5 ?
C1 C2 H2 119.5 ?
Cr C2 H2 127.1 ?
C2 C3 C4 120.81(18) ?
C2 C3 Cr 72.54(11) ?
C4 C3 Cr 72.10(11) ?
C2 C3 H3 119.6 ?
C4 C3 H3 119.6 ?
Cr C3 H3 127.9 ?
C5 C4 C3 118.46(19) ?
C5 C4 Cr 70.98(11) ?
C3 C4 Cr 70.88(11) ?
C5 C4 H4 120.8 ?
C3 C4 H4 120.8 ?
Cr C4 H4 129.7 ?
C4 C5 C6 122.16(18) ?
C4 C5 Cr 72.30(11) ?
C6 C5 Cr 73.20(10) ?
C4 C5 H5 118.9 ?
C6 C5 H5 118.9 ?
Cr C5 H5 127.8 ?
C5 C6 C1 118.79(17) ?
C5 C6 C7 119.33(16) ?
C1 C6 C7 121.79(17) ?
C5 C6 Cr 69.74(11) ?
C1 C6 Cr 73.75(10) ?
C7 C6 Cr 130.84(12) ?
C12 C7 C8 118.99(18) ?
C12 C7 C6 121.78(17) ?
C8 C7 C6 119.19(18) ?
C9 C8 C7 120.4(2) ?
C9 C8 H8 119.8 ?
C7 C8 H8 119.8 ?
C10 C9 C8 119.9(2) ?
C10 C9 H9 120.1 ?
C8 C9 H9 120.1 ?
C11 C10 C9 120.4(2) ?
C11 C10 H10 119.8 ?
C9 C10 H10 119.8 ?
C10 C11 C12 119.7(2) ?
C10 C11 H11 120.1 ?
C12 C11 H11 120.1 ?
C7 C12 C11 120.58(19) ?
C7 C12 H12 119.7 ?
C11 C12 H12 119.7 ?
O1 C13 Cr 177.16(18) ?
O2 C14 Cr 177.96(18) ?
O3 C15 Cr 176.62(16) ?

loop_
_geom_bond_atom_site_label_1
_geom_bond_atom_site_label_2
_geom_bond_distance
_geom_bond_publ_flag
Cr C13 1.829(2) yes
Cr C15 1.8406(19) yes
Cr C14 1.844(2) yes
Cr C5 2.2129(19) yes
Cr C3 2.2140(19) yes
Cr C4 2.230(2) yes
Cr C2 2.2356(18) yes
Cr C6 2.2582(18) yes
Cr C1 2.3077(18) yes
O1 C13 1.161(3) ?
O2 C14 1.153(3) ?
O3 C15 1.158(2) ?
N C1 1.368(3) ?
N H1N 0.935(17) ?
N H2N 0.936(17) ?
C1 C6 1.423(3) ?
C1 C2 1.426(3) ?
C2 C3 1.397(3) ?
C2 H2 0.9500 ?
C3 C4 1.411(3) ?
C3 H3 0.9500 ?
C4 C5 1.399(3) ?
C4 H4 0.9500 ?
C5 C6 1.422(3) ?
C5 H5 0.9500 ?
C6 C7 1.490(3) ?
C7 C12 1.391(3) ?
C7 C8 1.397(3) ?
C8 C9 1.388(3) ?
C8 H8 0.9500 ?
C9 C10 1.387(4) ?
C9 H9 0.9500 ?
C10 C11 1.382(3) ?
C10 H10 0.9500 ?
C11 C12 1.393(3) ?
C11 H11 0.9500 ?
C12 H12 0.9500 ?

loop_
_geom_torsion_atom_site_label_1
_geom_torsion_atom_site_label_2
_geom_torsion_atom_site_label_3
_geom_torsion_atom_site_label_4
_geom_torsion
C13 Cr C1 N 92.4(2)
C15 Cr C1 N 8.48(19)
C14 Cr C1 N -77.0(2)
C5 Cr C1 N -145.4(2)
C3 Cr C1 N 141.1(2)
C4 Cr C1 N 178.1(2)
C2 Cr C1 N 111.7(2)
C6 Cr C1 N -114.9(2)
C13 Cr C1 C6 -152.74(14)
C15 Cr C1 C6 123.35(12)
C14 Cr C1 C6 37.85(14)
C5 Cr C1 C6 -30.50(11)
C3 Cr C1 C6 -104.05(12)
C4 Cr C1 C6 -67.07(11)
C2 Cr C1 C6 -133.45(16)
C13 Cr C1 C2 -19.29(19)
C15 Cr C1 C2 -103.21(12)
C14 Cr C1 C2 171.30(12)
C5 Cr C1 C2 102.95(12)
C3 Cr C1 C2 29.39(11)
C4 Cr C1 C2 66.37(12)
C6 Cr C1 C2 133.45(16)
N C1 C2 C3 175.17(18)
C6 C1 C2 C3 -4.7(3)
Cr C1 C2 C3 -55.75(16)
N C1 C2 Cr -129.08(17)
C6 C1 C2 Cr 51.03(14)
C13 Cr C2 C3 -60.04(14)
C15 Cr C2 C3 -153.15(13)
C14 Cr C2 C3 106.7(3)
C5 Cr C2 C3 66.17(12)
C4 Cr C2 C3 29.38(12)
C6 Cr C2 C3 103.31(13)
C1 Cr C2 C3 131.35(17)
C13 Cr C2 C1 168.61(11)
C15 Cr C2 C1 75.50(12)
C14 Cr C2 C1 -24.7(3)
C5 Cr C2 C1 -65.18(11)
C3 Cr C2 C1 -131.35(17)
C4 Cr C2 C1 -101.96(12)
C6 Cr C2 C1 -28.04(10)
C1 C2 C3 C4 1.7(3)
Cr C2 C3 C4 -55.76(17)
C1 C2 C3 Cr 57.46(16)
C13 Cr C3 C2 125.79(13)
C15 Cr C3 C2 33.20(15)
C14 Cr C3 C2 -151.60(14)
C5 Cr C3 C2 -102.06(13)
C4 Cr C3 C2 -131.74(18)
C6 Cr C3 C2 -65.23(12)
C1 Cr C3 C2 -29.35(11)
C13 Cr C3 C4 -102.47(13)
C15 Cr C3 C4 164.94(12)
C14 Cr C3 C4 -19.9(2)
C5 Cr C3 C4 29.68(12)
C2 Cr C3 C4 131.74(18)
C6 Cr C3 C4 66.52(12)
C1 Cr C3 C4 102.39(13)
C2 C3 C4 C5 1.4(3)
Cr C3 C4 C5 -54.53(16)
C2 C3 C4 Cr 55.97(17)
C13 Cr C4 C5 -149.13(12)
C15 Cr C4 C5 94.7(2)
C14 Cr C4 C5 -61.16(13)
C3 Cr C4 C5 130.77(18)
C2 Cr C4 C5 101.70(13)
C6 Cr C4 C5 28.75(11)
C1 Cr C4 C5 65.13(12)
C13 Cr C4 C3 80.10(13)
C15 Cr C4 C3 -36.0(3)
C14 Cr C4 C3 168.07(13)
C5 Cr C4 C3 -130.77(18)
C2 Cr C4 C3 -29.07(12)
C6 Cr C4 C3 -102.02(13)
C1 Cr C4 C3 -65.64(12)
C3 C4 C5 C6 -1.5(3)
Cr C4 C5 C6 -56.00(16)
C3 C4 C5 Cr 54.48(16)
C13 Cr C5 C4 40.16(16)
C15 Cr C5 C4 -145.76(14)
C14 Cr C5 C4 124.14(13)
C3 Cr C5 C4 -29.92(12)
C2 Cr C5 C4 -66.54(12)
C6 Cr C5 C4 -132.85(17)
C1 Cr C5 C4 -102.96(13)
C13 Cr C5 C6 173.01(11)
C15 Cr C5 C6 -12.91(18)
C14 Cr C5 C6 -103.01(12)
C3 Cr C5 C6 102.93(12)
C4 Cr C5 C6 132.85(17)
C2 Cr C5 C6 66.31(11)
C1 Cr C5 C6 29.89(10)
C4 C5 C6 C1 -1.5(3)
Cr C5 C6 C1 -57.10(15)
C4 C5 C6 C7 -178.09(17)
Cr C5 C6 C7 126.31(16)
C4 C5 C6 Cr 55.60(16)
N C1 C6 C5 -175.34(17)
C2 C1 C6 C5 4.5(2)
Cr C1 C6 C5 55.13(15)
N C1 C6 C7 1.2(3)
C2 C1 C6 C7 -178.95(16)
Cr C1 C6 C7 -128.37(17)
N C1 C6 Cr 129.53(17)
C2 C1 C6 Cr -50.58(14)
C13 Cr C6 C5 -20.7(3)
C15 Cr C6 C5 171.49(12)
C14 Cr C6 C5 79.22(12)
C3 Cr C6 C5 -65.43(12)
C4 Cr C6 C5 -28.49(11)
C2 Cr C6 C5 -101.74(12)
C1 Cr C6 C5 -129.96(16)
C13 Cr C6 C1 109.3(3)
C15 Cr C6 C1 -58.55(12)
C14 Cr C6 C1 -150.82(12)
C5 Cr C6 C1 129.96(16)
C3 Cr C6 C1 64.53(11)
C4 Cr C6 C1 101.47(12)
C2 Cr C6 C1 28.22(11)
C13 Cr C6 C7 -132.5(3)
C15 Cr C6 C7 59.71(18)
C14 Cr C6 C7 -32.56(18)
C5 Cr C6 C7 -111.8(2)
C3 Cr C6 C7 -177.22(18)
C4 Cr C6 C7 -140.27(19)
C2 Cr C6 C7 146.48(19)
C1 Cr C6 C7 118.3(2)
C5 C6 C7 C12 -112.1(2)
C1 C6 C7 C12 71.4(2)
Cr C6 C7 C12 -24.3(3)
C5 C6 C7 C8 65.8(2)
C1 C6 C7 C8 -110.7(2)
Cr C6 C7 C8 153.52(15)
C12 C7 C8 C9 0.3(3)
C6 C7 C8 C9 -177.56(18)
C7 C8 C9 C10 -0.3(3)
C8 C9 C10 C11 0.1(3)
C9 C10 C11 C12 0.0(3)
C8 C7 C12 C11 -0.3(3)
C6 C7 C12 C11 177.58(18)
C10 C11 C12 C7 0.1(3)
